data_4084767
loop_
_publ_author_name
'Vivancos, \'Angela'
'Posadas, Cristina M.'
'Hern\'andez, Yohar A.'
'Rend\'on, Nuria'
'Garc\?\'ia-Rub\?\'in, Silvia'
'\'Alvarez, Eleuterio'
'Paneque, Margarita'
'Poveda, Manuel L.'

_publ_section_title
;
 Reactivity of TpMe2-Containing Hydride--Iridafurans with Alkenes,
 Alkynes, and H2
;
_journal_issue 22
_journal_name_full Organometallics
_journal_page_first 6431
_journal_paper_doi 10.1021/om500789f
_journal_volume 33
_journal_year 2014
_chemical_formula_moiety '2(C35 H42 B Ir N6 O10), C H2 Cl2'
_chemical_formula_sum 'C71 H86 B2 Cl2 Ir2 N12 O20'
_chemical_formula_weight 1904.44
_chemical_name_systematic
; 
 ? 
;
_space_group_IT_number 2
_symmetry_cell_setting triclinic
_symmetry_space_group_name_Hall '-P 1'
_symmetry_space_group_name_H-M 'P -1'
_atom_sites_solution_hydrogens geom
_atom_sites_solution_primary direct
_atom_sites_solution_secondary difmap
_audit_creation_method SHELXL-97
_cell_angle_alpha 107.9940(10)
_cell_angle_beta 93.4270(10)
_cell_angle_gamma 105.5080(10)
_cell_formula_units_Z 1
_cell_length_a 8.6180(2)
_cell_length_b 12.6109(3)
_cell_length_c 19.4614(4)
_cell_measurement_reflns_used 9962
_cell_measurement_temperature 173(2)
_cell_measurement_theta_max 30.44
_cell_measurement_theta_min 2.56
_cell_volume 1914.86(8)
_computing_cell_refinement 'APEX2 Software Suite (Bruker, 2007)'
_computing_data_collection 'APEX2 Software Suite (Bruker, 2007)'
_computing_data_reduction 'APEX2 Software Suite (Bruker, 2007)'
_computing_molecular_graphics 'SHELXTL (Sheldrick, 2008)'
_computing_publication_material 'SHELXTL and publCIF (Westrip, 2010)'
_computing_structure_refinement 'SHELXL97 (Sheldrick, 2008)'
_computing_structure_solution 'SIR2002 (Burla et al., 2003)'
_diffrn_ambient_temperature 173(2)
_diffrn_detector_area_resol_mean 8.26
_diffrn_measured_fraction_theta_full 0.987
_diffrn_measured_fraction_theta_max 0.987
_diffrn_measurement_device_type
;
 Bruker-Nonius X8kappa APEX II CCD area detector
;
_diffrn_measurement_method 'phi and omega scans with narrow frames'
_diffrn_radiation_monochromator graphite
_diffrn_radiation_source 'fine-focus sealed tube'
_diffrn_radiation_type MoK\a
_diffrn_radiation_wavelength 0.71073
_diffrn_reflns_av_R_equivalents 0.0269
_diffrn_reflns_av_sigmaI/netI 0.0207
_diffrn_reflns_limit_h_max 12
_diffrn_reflns_limit_h_min -12
_diffrn_reflns_limit_k_max 18
_diffrn_reflns_limit_k_min -18
_diffrn_reflns_limit_l_max 27
_diffrn_reflns_limit_l_min -27
_diffrn_reflns_number 58223
_diffrn_reflns_theta_full 30.55
_diffrn_reflns_theta_max 30.55
_diffrn_reflns_theta_min 2.88
_diffrn_standards_decay_% 0
_exptl_absorpt_coefficient_mu 3.620
_exptl_absorpt_correction_T_max 0.7605
_exptl_absorpt_correction_T_min 0.5618
_exptl_absorpt_correction_type multi-scan
_exptl_absorpt_process_details
;
program SADABS, Bruker (2001).
;
_exptl_crystal_colour orange
_exptl_crystal_density_diffrn 1.652
_exptl_crystal_density_method 'not measured'
_exptl_crystal_description prism
_exptl_crystal_F_000 954
_exptl_crystal_size_max 0.18
_exptl_crystal_size_mid 0.13
_exptl_crystal_size_min 0.08
_refine_diff_density_max 1.642
_refine_diff_density_min -1.327
_refine_diff_density_rms 0.101
_refine_ls_extinction_method none
_refine_ls_goodness_of_fit_ref 0.996
_refine_ls_hydrogen_treatment constr
_refine_ls_matrix_type full
_refine_ls_number_parameters 505
_refine_ls_number_reflns 11583
_refine_ls_number_restraints 0
_refine_ls_restrained_S_all 0.996
_refine_ls_R_factor_all 0.0262
_refine_ls_R_factor_gt 0.0234
_refine_ls_shift/su_max 0.004
_refine_ls_shift/su_mean 0.000
_refine_ls_structure_factor_coef Fsqd
_refine_ls_weighting_details 'calc w=1/[\s^2^(Fo^2^)+(0.0527P)^2^+0.5314P] where P=(Fo^2^+2Fc^2^)/3'
_refine_ls_weighting_scheme calc
_refine_ls_wR_factor_gt 0.0673
_refine_ls_wR_factor_ref 0.0686
_reflns_number_gt 10765
_reflns_number_total 11583
_reflns_threshold_expression >2sigma(I)
_cod_data_source_file om500789f_si_001.cif
_cod_data_source_block 7a
_cod_depositor_comments
;
The following automatic conversions were performed:

'_symmetry_cell_setting' value 'Triclinic' changed to 'triclinic'
according to
/home/saulius/struct/COD-crude-data--automatic-downloads/rss-feeds/ACS/lib/dictionaries/cif_core.dic
dictionary named 'cif_core.dic' version 2.4.2 from 2011-04-26.

Automatic conversion script
Id: cif_fix_values 2935 2014-11-11 08:27:57Z andrius 

 Adding full bibliography for 4084766--4084768.cif.
;
_cod_original_cell_volume 1914.86(7)
_cod_database_code 4084767

loop_
_symmetry_equiv_pos_as_xyz
'x, y, z'
'-x, -y, -z'

loop_
_atom_site_label
_atom_site_type_symbol
_atom_site_fract_x
_atom_site_fract_y
_atom_site_fract_z
_atom_site_U_iso_or_equiv
_atom_site_adp_type
_atom_site_occupancy
_atom_site_symmetry_multiplicity
_atom_site_calc_flag
_atom_site_refinement_flags
Ir1 Ir 0.682836(8) 0.108901(6) 0.746536(4) 0.01836(3) Uani 1 1 d .
O1 O 0.3213(2) -0.14820(16) 0.87265(11) 0.0331(4) Uani 1 1 d .
O2 O 0.3390(3) 0.04063(18) 0.92435(12) 0.0415(5) Uani 1 1 d .
O3 O 0.5025(3) 0.27780(18) 0.89419(12) 0.0423(5) Uani 1 1 d .
O4 O 0.6670(2) 0.20580(17) 0.94779(10) 0.0354(4) Uani 1 1 d .
O5 O 0.5567(3) -0.19888(18) 0.60843(11) 0.0426(5) Uani 1 1 d .
O6 O 0.4554(3) -0.0820(2) 0.56541(11) 0.0500(6) Uani 1 1 d .
O7 O 0.3581(2) -0.31575(16) 0.70288(11) 0.0361(4) Uani 1 1 d .
O8 O 0.2017(2) -0.19780(17) 0.71073(12) 0.0361(4) Uani 1 1 d .
O9 O 0.76454(19) -0.01795(14) 0.76899(9) 0.0223(3) Uani 1 1 d .
O10 O 0.8848(2) -0.39316(17) 0.89361(12) 0.0357(4) Uani 1 1 d .
N1 N 0.5805(2) 0.22608(17) 0.72459(11) 0.0231(4) Uani 1 1 d .
N2 N 0.6788(2) 0.31819(17) 0.70860(11) 0.0231(4) Uani 1 1 d .
N3 N 0.8924(2) 0.25091(16) 0.80865(10) 0.0210(3) Uani 1 1 d .
N4 N 0.9442(2) 0.34108(15) 0.78160(10) 0.0211(3) Uani 1 1 d .
N5 N 0.8340(2) 0.11595(17) 0.66119(11) 0.0226(4) Uani 1 1 d .
N6 N 0.8802(2) 0.22169(17) 0.64930(11) 0.0231(4) Uani 1 1 d .
C1 C 0.4290(3) 0.2372(2) 0.72234(14) 0.0285(5) Uani 1 1 d .
C2 C 0.4321(3) 0.3366(2) 0.70401(16) 0.0335(5) Uani 1 1 d .
H2 H 0.3424 0.3651 0.6984 0.040 Uiso 1 1 d R
C3 C 0.5898(3) 0.3851(2) 0.69573(14) 0.0288(5) Uani 1 1 d .
C4 C 0.2814(3) 0.1588(3) 0.73674(18) 0.0390(6) Uani 1 1 d .
H4A H 0.2435 0.0852 0.6955 0.058 Uiso 1 1 d R
H4B H 0.1953 0.1969 0.7428 0.058 Uiso 1 1 d R
H4C H 0.3082 0.1429 0.7815 0.058 Uiso 1 1 d R
C5 C 0.6587(4) 0.4915(2) 0.67585(16) 0.0360(6) Uani 1 1 d .
H5A H 0.7557 0.5431 0.7113 0.054 Uiso 1 1 d R
H5B H 0.5771 0.5328 0.6764 0.054 Uiso 1 1 d R
H5C H 0.6887 0.4684 0.6268 0.054 Uiso 1 1 d R
C6 C 1.0082(3) 0.2684(2) 0.86376(13) 0.0249(4) Uani 1 1 d .
C7 C 1.1331(3) 0.3711(2) 0.87264(14) 0.0283(5) Uani 1 1 d .
H7 H 1.2289 0.4046 0.9081 0.034 Uiso 1 1 d R
C8 C 1.0899(3) 0.4136(2) 0.82004(13) 0.0244(4) Uani 1 1 d .
C9 C 1.0022(4) 0.1838(2) 0.90456(15) 0.0342(5) Uani 1 1 d .
H9A H 0.8924 0.1283 0.8936 0.051 Uiso 1 1 d R
H9B H 1.0294 0.2269 0.9572 0.051 Uiso 1 1 d R
H9C H 1.0811 0.1411 0.8893 0.051 Uiso 1 1 d R
C10 C 1.1795(3) 0.5193(2) 0.80316(15) 0.0305(5) Uani 1 1 d .
H10A H 1.1970 0.4960 0.7520 0.046 Uiso 1 1 d R
H10B H 1.2851 0.5569 0.8352 0.046 Uiso 1 1 d R
H10C H 1.1153 0.5743 0.8112 0.046 Uiso 1 1 d R
C11 C 0.9140(3) 0.0485(2) 0.61970(14) 0.0293(5) Uani 1 1 d .
C12 C 1.0090(4) 0.1106(2) 0.58055(15) 0.0347(5) Uani 1 1 d .
H12 H 1.0767 0.0834 0.5468 0.042 Uiso 1 1 d R
C13 C 0.9848(3) 0.2184(2) 0.60058(14) 0.0300(5) Uani 1 1 d .
C14 C 0.9133(4) -0.0696(2) 0.62030(18) 0.0404(6) Uani 1 1 d .
H14A H 0.9003 -0.0740 0.6691 0.061 Uiso 1 1 d R
H14B H 1.0166 -0.0830 0.6078 0.061 Uiso 1 1 d R
H14C H 0.8228 -0.1293 0.5844 0.061 Uiso 1 1 d R
C15 C 1.0563(4) 0.3191(3) 0.57446(17) 0.0431(7) Uani 1 1 d .
H15A H 0.9713 0.3277 0.5427 0.065 Uiso 1 1 d R
H15B H 1.1444 0.3039 0.5471 0.065 Uiso 1 1 d R
H15C H 1.0996 0.3911 0.6166 0.065 Uiso 1 1 d R
C16 C 0.5532(3) 0.09872(19) 0.82744(13) 0.0210(4) Uani 1 1 d .
C17 C 0.4627(3) -0.0114(2) 0.81994(13) 0.0249(4) Uani 1 1 d .
C18 C 0.3691(3) -0.0488(2) 0.87380(13) 0.0268(4) Uani 1 1 d .
C19 C 0.2595(4) 0.0148(3) 0.98232(18) 0.0469(7) Uani 1 1 d .
H19A H 0.1493 -0.0388 0.9622 0.070 Uiso 1 1 d R
H19B H 0.2530 0.0873 1.0179 0.070 Uiso 1 1 d R
H19C H 0.3218 -0.0219 1.0065 0.070 Uiso 1 1 d R
C20 C 0.5664(3) 0.2030(2) 0.89226(14) 0.0280(4) Uani 1 1 d .
C21 C 0.6924(4) 0.3037(3) 1.01500(16) 0.0442(7) Uani 1 1 d .
H21A H 0.7594 0.3752 1.0087 0.066 Uiso 1 1 d R
H21B H 0.7481 0.2889 1.0549 0.066 Uiso 1 1 d R
H21C H 0.5869 0.3131 1.0268 0.066 Uiso 1 1 d R
C22 C 0.4800(3) -0.10312(19) 0.75056(13) 0.0247(4) Uani 1 1 d .
C23 C 0.4880(3) -0.0386(2) 0.69280(13) 0.0236(4) Uani 1 1 d .
H23 H 0.3866 -0.0153 0.6884 0.028 Uiso 1 1 d R
C24 C 0.5053(3) -0.1157(2) 0.61891(14) 0.0328(5) Uani 1 1 d .
C25 C 0.4640(7) -0.1513(3) 0.49259(17) 0.0696(13) Uani 1 1 d .
H25A H 0.5716 -0.1633 0.4910 0.104 Uiso 1 1 d R
H25B H 0.4464 -0.1108 0.4586 0.104 Uiso 1 1 d R
H25C H 0.3798 -0.2272 0.4784 0.104 Uiso 1 1 d R
C26 C 0.3430(3) -0.2191(2) 0.72121(13) 0.0278(5) Uani 1 1 d .
C27 C 0.0654(4) -0.3008(3) 0.6706(2) 0.0491(8) Uani 1 1 d .
H27A H 0.0889 -0.3369 0.6216 0.074 Uiso 1 1 d R
H27B H -0.0337 -0.2777 0.6663 0.074 Uiso 1 1 d R
H27C H 0.0493 -0.3570 0.6968 0.074 Uiso 1 1 d R
C28 C 0.6531(3) -0.10551(19) 0.77104(13) 0.0231(4) Uani 1 1 d .
C29 C 0.7045(3) -0.1842(2) 0.80293(14) 0.0249(4) Uani 1 1 d .
C30 C 0.5980(3) -0.2642(2) 0.82759(14) 0.0256(4) Uani 1 1 d .
H30 H 0.4854 -0.2700 0.8231 0.031 Uiso 1 1 d R
C31 C 0.6533(3) -0.3354(2) 0.85862(14) 0.0268(4) Uani 1 1 d .
H31 H 0.5788 -0.3903 0.8744 0.032 Uiso 1 1 d R
C32 C 0.8186(3) -0.3260(2) 0.86648(14) 0.0270(4) Uani 1 1 d .
C33 C 0.9277(3) -0.2426(2) 0.84515(18) 0.0361(6) Uani 1 1 d .
H33 H 1.0411 -0.2334 0.8525 0.043 Uiso 1 1 d R
C34 C 0.8711(3) -0.1738(2) 0.81363(17) 0.0336(5) Uani 1 1 d .
H34 H 0.9463 -0.1181 0.7987 0.040 Uiso 1 1 d R
C35 C 0.7762(4) -0.4892(2) 0.90835(17) 0.0375(6) Uani 1 1 d .
H35A H 0.7244 -0.4589 0.9505 0.056 Uiso 1 1 d R
H35B H 0.8379 -0.5387 0.9191 0.056 Uiso 1 1 d R
H35C H 0.6923 -0.5354 0.8655 0.056 Uiso 1 1 d R
B1 B 0.8594(3) 0.3312(2) 0.70654(14) 0.0221(4) Uani 1 1 d .
H1 H 0.9122 0.4024 0.6941 0.027 Uiso 1 1 d R
Cl1 Cl 0.2061(3) 0.5455(2) 0.50469(12) 0.0779(7) Uani 0.50 1 d P
Cl2 Cl 0.5752(4) 0.5849(2) 0.51424(14) 0.0834(7) Uani 0.50 1 d P
C36 C 0.4028(12) 0.5305(9) 0.5333(5) 0.082(3) Uani 0.50 1 d P
H36A H 0.4169 0.5572 0.5874 0.098 Uiso 0.50 1 d PR
H36B H 0.3865 0.4452 0.5172 0.098 Uiso 0.50 1 d PR

loop_
_atom_site_aniso_label
_atom_site_aniso_U_11
_atom_site_aniso_U_22
_atom_site_aniso_U_33
_atom_site_aniso_U_23
_atom_site_aniso_U_13
_atom_site_aniso_U_12
Ir1 0.01772(4) 0.01637(4) 0.02033(5) 0.00746(3) 0.00242(3) 0.00270(3)
O1 0.0323(9) 0.0297(9) 0.0400(10) 0.0168(8) 0.0139(8) 0.0060(7)
O2 0.0477(12) 0.0346(10) 0.0452(12) 0.0151(9) 0.0264(10) 0.0113(9)
O3 0.0556(13) 0.0306(10) 0.0434(11) 0.0099(8) 0.0088(10) 0.0204(9)
O4 0.0399(10) 0.0352(10) 0.0274(9) 0.0068(7) 0.0027(8) 0.0105(8)
O5 0.0554(13) 0.0307(10) 0.0351(10) 0.0052(8) 0.0089(9) 0.0088(9)
O6 0.0690(16) 0.0441(12) 0.0262(10) 0.0119(9) -0.0055(10) 0.0024(11)
O7 0.0362(10) 0.0234(8) 0.0431(11) 0.0094(8) 0.0016(8) 0.0032(7)
O8 0.0267(9) 0.0281(9) 0.0479(12) 0.0122(8) -0.0002(8) 0.0009(7)
O9 0.0206(7) 0.0196(7) 0.0275(8) 0.0104(6) 0.0056(6) 0.0040(6)
O10 0.0296(9) 0.0327(9) 0.0534(12) 0.0248(9) 0.0052(8) 0.0113(7)
N1 0.0212(8) 0.0214(8) 0.0272(9) 0.0105(7) 0.0029(7) 0.0046(7)
N2 0.0241(9) 0.0212(8) 0.0260(9) 0.0107(7) 0.0028(7) 0.0071(7)
N3 0.0235(8) 0.0178(8) 0.0209(8) 0.0076(7) 0.0029(7) 0.0038(6)
N4 0.0220(8) 0.0165(7) 0.0238(9) 0.0079(7) 0.0029(7) 0.0032(6)
N5 0.0243(9) 0.0189(8) 0.0224(9) 0.0070(7) 0.0026(7) 0.0030(7)
N6 0.0262(9) 0.0211(8) 0.0226(9) 0.0097(7) 0.0053(7) 0.0050(7)
C1 0.0224(10) 0.0322(12) 0.0321(12) 0.0116(10) 0.0020(9) 0.0097(9)
C2 0.0305(12) 0.0339(13) 0.0404(14) 0.0137(11) 0.0026(11) 0.0160(10)
C3 0.0333(12) 0.0256(11) 0.0290(12) 0.0099(9) -0.0009(10) 0.0117(9)
C4 0.0223(11) 0.0434(15) 0.0575(18) 0.0241(14) 0.0076(11) 0.0116(10)
C5 0.0440(15) 0.0285(12) 0.0414(15) 0.0179(11) 0.0038(12) 0.0140(11)
C6 0.0268(10) 0.0240(10) 0.0232(10) 0.0069(8) 0.0015(8) 0.0086(8)
C7 0.0256(11) 0.0246(10) 0.0283(11) 0.0054(9) -0.0029(9) 0.0025(8)
C8 0.0209(10) 0.0201(9) 0.0273(11) 0.0047(8) 0.0025(8) 0.0024(8)
C9 0.0405(14) 0.0328(12) 0.0326(13) 0.0178(10) 0.0000(11) 0.0099(11)
C10 0.0289(11) 0.0218(10) 0.0361(13) 0.0091(9) 0.0055(10) 0.0006(9)
C11 0.0340(12) 0.0243(11) 0.0275(11) 0.0052(9) 0.0077(10) 0.0087(9)
C12 0.0411(14) 0.0356(13) 0.0282(12) 0.0095(10) 0.0134(11) 0.0125(11)
C13 0.0324(12) 0.0322(12) 0.0242(11) 0.0104(9) 0.0075(9) 0.0061(10)
C14 0.0490(17) 0.0285(12) 0.0455(16) 0.0102(11) 0.0175(13) 0.0148(12)
C15 0.0543(18) 0.0456(16) 0.0376(15) 0.0238(13) 0.0207(14) 0.0140(14)
C16 0.0206(9) 0.0199(9) 0.0223(10) 0.0075(8) 0.0034(8) 0.0052(7)
C17 0.0256(10) 0.0234(10) 0.0243(10) 0.0092(8) 0.0055(9) 0.0034(8)
C18 0.0240(10) 0.0265(11) 0.0276(11) 0.0102(9) 0.0066(9) 0.0020(8)
C19 0.0512(17) 0.0462(17) 0.0466(17) 0.0181(14) 0.0288(15) 0.0126(14)
C20 0.0299(11) 0.0234(10) 0.0292(11) 0.0091(9) 0.0080(9) 0.0047(8)
C21 0.060(2) 0.0373(15) 0.0267(13) 0.0043(11) 0.0031(13) 0.0090(14)
C22 0.0235(10) 0.0211(10) 0.0264(11) 0.0077(8) 0.0042(8) 0.0018(8)
C23 0.0233(10) 0.0219(10) 0.0244(10) 0.0095(8) 0.0026(8) 0.0030(8)
C24 0.0334(12) 0.0250(11) 0.0311(12) 0.0079(9) 0.0018(10) -0.0030(9)
C25 0.123(4) 0.0487(19) 0.0203(13) 0.0086(13) -0.0035(18) 0.005(2)
C26 0.0277(11) 0.0236(10) 0.0270(11) 0.0094(9) 0.0031(9) -0.0012(8)
C27 0.0281(13) 0.0372(15) 0.069(2) 0.0162(15) -0.0106(14) -0.0054(11)
C28 0.0230(10) 0.0211(9) 0.0239(10) 0.0068(8) 0.0054(8) 0.0049(8)
C29 0.0216(10) 0.0218(10) 0.0342(12) 0.0133(9) 0.0062(9) 0.0066(8)
C30 0.0200(9) 0.0263(10) 0.0344(12) 0.0160(9) 0.0065(9) 0.0060(8)
C31 0.0246(10) 0.0262(10) 0.0339(12) 0.0161(9) 0.0077(9) 0.0069(8)
C32 0.0257(11) 0.0230(10) 0.0343(12) 0.0117(9) 0.0039(9) 0.0085(8)
C33 0.0192(10) 0.0300(12) 0.0640(18) 0.0249(12) 0.0052(11) 0.0053(9)
C34 0.0219(10) 0.0258(11) 0.0568(17) 0.0223(11) 0.0057(11) 0.0032(9)
C35 0.0435(15) 0.0338(13) 0.0477(16) 0.0261(12) 0.0138(13) 0.0161(11)
B1 0.0239(11) 0.0179(10) 0.0246(11) 0.0095(8) 0.0028(9) 0.0038(8)
Cl1 0.0926(17) 0.0836(15) 0.0501(11) 0.0343(10) 0.0038(11) 0.0024(13)
Cl2 0.119(2) 0.0680(13) 0.0667(13) 0.0211(11) 0.0047(14) 0.0379(14)
C36 0.077(6) 0.084(6) 0.060(5) 0.039(5) -0.030(4) -0.022(5)

loop_
_atom_type_symbol
_atom_type_description
_atom_type_scat_dispersion_real
_atom_type_scat_dispersion_imag
_atom_type_scat_source
C C 0.0033 0.0016 'International Tables Vol C Tables 4.2.6.8 and 6.1.1.4'
H H 0.0000 0.0000 'International Tables Vol C Tables 4.2.6.8 and 6.1.1.4'
B B 0.0013 0.0007 'International Tables Vol C Tables 4.2.6.8 and 6.1.1.4'
Cl Cl 0.1484 0.1585 'International Tables Vol C Tables 4.2.6.8 and 6.1.1.4'
N N 0.0061 0.0033 'International Tables Vol C Tables 4.2.6.8 and 6.1.1.4'
O O 0.0106 0.0060 'International Tables Vol C Tables 4.2.6.8 and 6.1.1.4'
Ir Ir -1.4442 7.9887 'International Tables Vol C Tables 4.2.6.8 and 6.1.1.4'

loop_
_geom_angle_atom_site_label_1
_geom_angle_atom_site_label_2
_geom_angle_atom_site_label_3
_geom_angle
_geom_angle_site_symmetry_1
_geom_angle_site_symmetry_3
C16 Ir1 N1 92.05(8) . .
C16 Ir1 O9 84.28(8) . .
N1 Ir1 O9 174.72(6) . .
C16 Ir1 C23 78.77(9) . .
N1 Ir1 C23 96.27(9) . .
O9 Ir1 C23 79.32(8) . .
C16 Ir1 N3 98.85(8) . .
N1 Ir1 N3 89.47(8) . .
O9 Ir1 N3 94.84(7) . .
C23 Ir1 N3 173.84(7) . .
C16 Ir1 N5 176.64(7) . .
N1 Ir1 N5 91.11(8) . .
O9 Ir1 N5 92.64(7) . .
C23 Ir1 N5 102.00(8) . .
N3 Ir1 N5 80.05(7) . .
C18 O2 C19 116.8(2) . .
C20 O4 C21 116.1(2) . .
C24 O6 C25 116.0(3) . .
C26 O8 C27 114.8(2) . .
C28 O9 Ir1 114.84(15) . .
C32 O10 C35 117.9(2) . .
C1 N1 N2 107.21(19) . .
C1 N1 Ir1 134.31(17) . .
N2 N1 Ir1 118.48(14) . .
C3 N2 N1 109.7(2) . .
C3 N2 B1 129.9(2) . .
N1 N2 B1 120.44(18) . .
C6 N3 N4 106.83(18) . .
C6 N3 Ir1 135.27(15) . .
N4 N3 Ir1 116.87(14) . .
C8 N4 N3 109.53(18) . .
C8 N4 B1 129.14(19) . .
N3 N4 B1 119.45(18) . .
C11 N5 N6 106.54(19) . .
C11 N5 Ir1 137.50(16) . .
N6 N5 Ir1 115.47(14) . .
C13 N6 N5 109.7(2) . .
C13 N6 B1 127.3(2) . .
N5 N6 B1 119.21(18) . .
N1 C1 C2 108.4(2) . .
N1 C1 C4 126.9(2) . .
C2 C1 C4 124.6(2) . .
C3 C2 C1 106.9(2) . .
C3 C2 H2 126.5 . .
C1 C2 H2 126.5 . .
N2 C3 C2 107.7(2) . .
N2 C3 C5 123.5(2) . .
C2 C3 C5 128.7(2) . .
C1 C4 H4A 109.5 . .
C1 C4 H4B 109.5 . .
H4A C4 H4B 109.5 . .
C1 C4 H4C 109.5 . .
H4A C4 H4C 109.5 . .
H4B C4 H4C 109.5 . .
C3 C5 H5A 109.5 . .
C3 C5 H5B 109.5 . .
H5A C5 H5B 109.5 . .
C3 C5 H5C 109.5 . .
H5A C5 H5C 109.5 . .
H5B C5 H5C 109.5 . .
N3 C6 C7 109.2(2) . .
N3 C6 C9 123.2(2) . .
C7 C6 C9 127.6(2) . .
C8 C7 C6 106.4(2) . .
C8 C7 H7 126.8 . .
C6 C7 H7 126.8 . .
N4 C8 C7 108.0(2) . .
N4 C8 C10 122.4(2) . .
C7 C8 C10 129.5(2) . .
C6 C9 H9A 109.5 . .
C6 C9 H9B 109.5 . .
H9A C9 H9B 109.5 . .
C6 C9 H9C 109.5 . .
H9A C9 H9C 109.5 . .
H9B C9 H9C 109.5 . .
C8 C10 H10A 109.5 . .
C8 C10 H10B 109.5 . .
H10A C10 H10B 109.5 . .
C8 C10 H10C 109.5 . .
H10A C10 H10C 109.5 . .
H10B C10 H10C 109.5 . .
N5 C11 C12 109.2(2) . .
N5 C11 C14 125.3(2) . .
C12 C11 C14 125.3(2) . .
C13 C12 C11 106.3(2) . .
C13 C12 H12 126.8 . .
C11 C12 H12 126.8 . .
N6 C13 C12 108.1(2) . .
N6 C13 C15 123.3(2) . .
C12 C13 C15 128.5(2) . .
C11 C14 H14A 109.5 . .
C11 C14 H14B 109.5 . .
H14A C14 H14B 109.5 . .
C11 C14 H14C 109.5 . .
H14A C14 H14C 109.5 . .
H14B C14 H14C 109.5 . .
C13 C15 H15A 109.5 . .
C13 C15 H15B 109.5 . .
H15A C15 H15B 109.5 . .
C13 C15 H15C 109.5 . .
H15A C15 H15C 109.5 . .
H15B C15 H15C 109.5 . .
C17 C16 C20 123.8(2) . .
C17 C16 Ir1 114.18(17) . .
C20 C16 Ir1 121.85(16) . .
C16 C17 C18 127.0(2) . .
C16 C17 C22 113.0(2) . .
C18 C17 C22 119.7(2) . .
O1 C18 O2 122.9(2) . .
O1 C18 C17 124.5(2) . .
O2 C18 C17 112.6(2) . .
O2 C19 H19A 109.5 . .
O2 C19 H19B 109.5 . .
H19A C19 H19B 109.5 . .
O2 C19 H19C 109.5 . .
H19A C19 H19C 109.5 . .
H19B C19 H19C 109.5 . .
O3 C20 O4 124.1(2) . .
O3 C20 C16 125.8(2) . .
O4 C20 C16 110.0(2) . .
O4 C21 H21A 109.5 . .
O4 C21 H21B 109.5 . .
H21A C21 H21B 109.5 . .
O4 C21 H21C 109.5 . .
H21A C21 H21C 109.5 . .
H21B C21 H21C 109.5 . .
C17 C22 C26 117.44(19) . .
C17 C22 C28 100.55(19) . .
C26 C22 C28 118.5(2) . .
C17 C22 C23 102.72(18) . .
C26 C22 C23 109.10(19) . .
C28 C22 C23 107.01(18) . .
C24 C23 C22 111.3(2) . .
C24 C23 Ir1 117.12(16) . .
C22 C23 Ir1 99.64(14) . .
C24 C23 H23 109.4 . .
C22 C23 H23 109.4 . .
Ir1 C23 H23 109.4 . .
O5 C24 O6 123.3(3) . .
O5 C24 C23 125.1(2) . .
O6 C24 C23 111.6(2) . .
O6 C25 H25A 109.5 . .
O6 C25 H25B 109.5 . .
H25A C25 H25B 109.5 . .
O6 C25 H25C 109.5 . .
H25A C25 H25C 109.5 . .
H25B C25 H25C 109.5 . .
O7 C26 O8 123.7(2) . .
O7 C26 C22 126.8(2) . .
O8 C26 C22 109.1(2) . .
O8 C27 H27A 109.5 . .
O8 C27 H27B 109.5 . .
H27A C27 H27B 109.5 . .
O8 C27 H27C 109.5 . .
H27A C27 H27C 109.5 . .
H27B C27 H27C 109.5 . .
O9 C28 C29 116.5(2) . .
O9 C28 C22 114.16(19) . .
C29 C28 C22 128.56(19) . .
C30 C29 C34 117.8(2) . .
C30 C29 C28 123.5(2) . .
C34 C29 C28 118.5(2) . .
C31 C30 C29 121.3(2) . .
C31 C30 H30 119.3 . .
C29 C30 H30 119.3 . .
C30 C31 C32 119.6(2) . .
C30 C31 H31 120.2 . .
C32 C31 H31 120.2 . .
O10 C32 C31 124.7(2) . .
O10 C32 C33 115.7(2) . .
C31 C32 C33 119.7(2) . .
C34 C33 C32 120.1(2) . .
C34 C33 H33 120.0 . .
C32 C33 H33 120.0 . .
C33 C34 C29 121.4(2) . .
C33 C34 H34 119.3 . .
C29 C34 H34 119.3 . .
O10 C35 H35A 109.5 . .
O10 C35 H35B 109.5 . .
H35A C35 H35B 109.5 . .
O10 C35 H35C 109.5 . .
H35A C35 H35C 109.5 . .
H35B C35 H35C 109.5 . .
N2 B1 N6 110.00(19) . .
N2 B1 N4 110.01(18) . .
N6 B1 N4 107.16(18) . .
N2 B1 H1 109.9 . .
N6 B1 H1 109.9 . .
N4 B1 H1 109.9 . .
C36 Cl2 C36 96.7(7) 2_666 .
C36 Cl2 Cl2 49.4(4) 2_666 2_666
C36 Cl2 Cl2 47.4(5) . 2_666
Cl2 C36 Cl1 128.4(5) . .
Cl2 C36 H36A 105.2 . .
Cl1 C36 H36A 105.2 . .
Cl2 C36 H36B 105.2 . .
Cl1 C36 H36B 105.2 . .
H36A C36 H36B 105.9 . .

loop_
_geom_bond_atom_site_label_1
_geom_bond_atom_site_label_2
_geom_bond_distance
_geom_bond_site_symmetry_2
Ir1 C16 2.001(2) .
Ir1 N1 2.0459(19) .
Ir1 O9 2.0599(16) .
Ir1 C23 2.072(2) .
Ir1 N3 2.1451(19) .
Ir1 N5 2.180(2) .
O1 C18 1.203(3) .
O2 C18 1.345(3) .
O2 C19 1.431(3) .
O3 C20 1.206(3) .
O4 C20 1.330(3) .
O4 C21 1.451(3) .
O5 C24 1.210(4) .
O6 C24 1.329(3) .
O6 C25 1.435(4) .
O7 C26 1.204(3) .
O8 C26 1.333(3) .
O8 C27 1.458(3) .
O9 C28 1.268(3) .
O10 C32 1.350(3) .
O10 C35 1.437(3) .
N1 C1 1.349(3) .
N1 N2 1.376(3) .
N2 C3 1.348(3) .
N2 B1 1.525(3) .
N3 C6 1.343(3) .
N3 N4 1.377(2) .
N4 C8 1.350(3) .
N4 B1 1.547(3) .
N5 C11 1.344(3) .
N5 N6 1.381(3) .
N6 C13 1.346(3) .
N6 B1 1.545(3) .
C1 C2 1.400(4) .
C1 C4 1.488(4) .
C2 C3 1.374(4) .
C2 H2 0.9500 .
C3 C5 1.491(4) .
C4 H4A 0.9800 .
C4 H4B 0.9800 .
C4 H4C 0.9800 .
C5 H5A 0.9800 .
C5 H5B 0.9800 .
C5 H5C 0.9800 .
C6 C7 1.399(3) .
C6 C9 1.507(3) .
C7 C8 1.369(3) .
C7 H7 0.9500 .
C8 C10 1.494(3) .
C9 H9A 0.9800 .
C9 H9B 0.9800 .
C9 H9C 0.9800 .
C10 H10A 0.9800 .
C10 H10B 0.9800 .
C10 H10C 0.9800 .
C11 C12 1.402(4) .
C11 C14 1.490(4) .
C12 C13 1.370(4) .
C12 H12 0.9500 .
C13 C15 1.506(4) .
C14 H14A 0.9800 .
C14 H14B 0.9800 .
C14 H14C 0.9800 .
C15 H15A 0.9800 .
C15 H15B 0.9800 .
C15 H15C 0.9800 .
C16 C17 1.356(3) .
C16 C20 1.487(3) .
C17 C18 1.474(3) .
C17 C22 1.528(3) .
C19 H19A 0.9800 .
C19 H19B 0.9800 .
C19 H19C 0.9800 .
C21 H21A 0.9800 .
C21 H21B 0.9800 .
C21 H21C 0.9800 .
C22 C26 1.529(3) .
C22 C28 1.532(3) .
C22 C23 1.573(3) .
C23 C24 1.508(4) .
C23 H23 1.0000 .
C25 H25A 0.9800 .
C25 H25B 0.9800 .
C25 H25C 0.9800 .
C27 H27A 0.9800 .
C27 H27B 0.9800 .
C27 H27C 0.9800 .
C28 C29 1.466(3) .
C29 C30 1.395(3) .
C29 C34 1.403(3) .
C30 C31 1.389(3) .
C30 H30 0.9500 .
C31 C32 1.392(3) .
C31 H31 0.9500 .
C32 C33 1.397(3) .
C33 C34 1.372(4) .
C33 H33 0.9500 .
C34 H34 0.9500 .
C35 H35A 0.9800 .
C35 H35B 0.9800 .
C35 H35C 0.9800 .
B1 H1 1.0000 .
Cl1 C36 1.828(11) .
Cl2 C36 1.532(12) 2_666
Cl2 C36 1.579(10) .
Cl2 Cl2 2.067(6) 2_666
C36 H36A 0.9900 .
C36 H36B 0.9900 .

loop_
_geom_torsion_atom_site_label_1
_geom_torsion_atom_site_label_2
_geom_torsion_atom_site_label_3
_geom_torsion_atom_site_label_4
_geom_torsion
_geom_torsion_site_symmetry_1
C16 Ir1 O9 C28 51.05(17) .
C23 Ir1 O9 C28 -28.57(17) .
N3 Ir1 O9 C28 149.48(16) .
N5 Ir1 O9 C28 -130.29(16) .
C16 Ir1 N1 C1 -39.6(2) .
C23 Ir1 N1 C1 39.3(3) .
N3 Ir1 N1 C1 -138.5(2) .
N5 Ir1 N1 C1 141.5(2) .
C16 Ir1 N1 N2 139.57(17) .
C23 Ir1 N1 N2 -141.50(17) .
N3 Ir1 N1 N2 40.74(17) .
N5 Ir1 N1 N2 -39.29(17) .
C1 N1 N2 C3 -0.7(3) .
Ir1 N1 N2 C3 179.91(16) .
C1 N1 N2 B1 -179.9(2) .
Ir1 N1 N2 B1 0.7(3) .
C16 Ir1 N3 C6 62.9(2) .
N1 Ir1 N3 C6 154.9(2) .
O9 Ir1 N3 C6 -22.1(2) .
N5 Ir1 N3 C6 -113.9(2) .
C16 Ir1 N3 N4 -130.55(16) .
N1 Ir1 N3 N4 -38.56(16) .
O9 Ir1 N3 N4 144.51(15) .
N5 Ir1 N3 N4 52.67(15) .
C6 N3 N4 C8 -0.4(2) .
Ir1 N3 N4 C8 -170.55(15) .
C6 N3 N4 B1 165.44(19) .
Ir1 N3 N4 B1 -4.7(2) .
N1 Ir1 N5 C11 -158.1(3) .
O9 Ir1 N5 C11 18.2(3) .
C23 Ir1 N5 C11 -61.4(3) .
N3 Ir1 N5 C11 112.7(3) .
N1 Ir1 N5 N6 31.32(16) .
O9 Ir1 N5 N6 -152.40(16) .
C23 Ir1 N5 N6 127.97(16) .
N3 Ir1 N5 N6 -57.95(16) .
C11 N5 N6 C13 0.9(3) .
Ir1 N5 N6 C13 174.27(16) .
C11 N5 N6 B1 -159.0(2) .
Ir1 N5 N6 B1 14.4(3) .
N2 N1 C1 C2 0.6(3) .
Ir1 N1 C1 C2 179.87(19) .
N2 N1 C1 C4 -179.3(3) .
Ir1 N1 C1 C4 0.0(4) .
N1 C1 C2 C3 -0.3(3) .
C4 C1 C2 C3 179.6(3) .
N1 N2 C3 C2 0.5(3) .
B1 N2 C3 C2 179.6(2) .
N1 N2 C3 C5 -179.2(2) .
B1 N2 C3 C5 -0.1(4) .
C1 C2 C3 N2 -0.1(3) .
C1 C2 C3 C5 179.6(3) .
N4 N3 C6 C7 0.9(3) .
Ir1 N3 C6 C7 168.40(17) .
N4 N3 C6 C9 -175.8(2) .
Ir1 N3 C6 C9 -8.3(4) .
N3 C6 C7 C8 -1.1(3) .
C9 C6 C7 C8 175.4(2) .
N3 N4 C8 C7 -0.3(3) .
B1 N4 C8 C7 -164.3(2) .
N3 N4 C8 C10 179.1(2) .
B1 N4 C8 C10 15.1(4) .
C6 C7 C8 N4 0.8(3) .
C6 C7 C8 C10 -178.5(2) .
N6 N5 C11 C12 -0.9(3) .
Ir1 N5 C11 C12 -172.11(19) .
N6 N5 C11 C14 174.1(3) .
Ir1 N5 C11 C14 2.9(4) .
N5 C11 C12 C13 0.7(3) .
C14 C11 C12 C13 -174.3(3) .
N5 N6 C13 C12 -0.4(3) .
B1 N6 C13 C12 157.3(2) .
N5 N6 C13 C15 178.9(2) .
B1 N6 C13 C15 -23.4(4) .
C11 C12 C13 N6 -0.1(3) .
C11 C12 C13 C15 -179.4(3) .
N1 Ir1 C16 C17 124.27(19) .
O9 Ir1 C16 C17 -51.92(18) .
C23 Ir1 C16 C17 28.29(18) .
N3 Ir1 C16 C17 -145.95(18) .
N1 Ir1 C16 C20 -60.0(2) .
O9 Ir1 C16 C20 123.8(2) .
C23 Ir1 C16 C20 -155.9(2) .
N3 Ir1 C16 C20 29.8(2) .
C20 C16 C17 C18 -2.8(4) .
Ir1 C16 C17 C18 172.9(2) .
C20 C16 C17 C22 -176.0(2) .
Ir1 C16 C17 C22 -0.3(3) .
C19 O2 C18 O1 6.0(4) .
C19 O2 C18 C17 -175.4(3) .
C16 C17 C18 O1 -162.5(3) .
C22 C17 C18 O1 10.3(4) .
C16 C17 C18 O2 18.9(4) .
C22 C17 C18 O2 -168.3(2) .
C21 O4 C20 O3 2.9(4) .
C21 O4 C20 C16 179.7(2) .
C17 C16 C20 O3 -106.1(3) .
Ir1 C16 C20 O3 78.5(3) .
C17 C16 C20 O4 77.1(3) .
C16 C17 C22 C26 -157.9(2) .
C18 C17 C22 C26 28.3(3) .
C16 C17 C22 C28 72.1(2) .
C18 C17 C22 C28 -101.7(2) .
C16 C17 C22 C23 -38.3(3) .
C18 C17 C22 C23 148.0(2) .
C17 C22 C23 C24 -179.9(2) .
C26 C22 C23 C24 -54.6(3) .
C28 C22 C23 C24 74.7(2) .
C17 C22 C23 Ir1 55.83(18) .
C26 C22 C23 Ir1 -178.85(16) .
C28 C22 C23 Ir1 -49.56(18) .
C16 Ir1 C23 C24 -165.8(2) .
N1 Ir1 C23 C24 103.39(19) .
O9 Ir1 C23 C24 -79.54(18) .
N5 Ir1 C23 C24 10.9(2) .
C16 Ir1 C23 C22 -45.70(14) .
N1 Ir1 C23 C22 -136.55(14) .
O9 Ir1 C23 C22 40.51(13) .
N5 Ir1 C23 C22 130.96(14) .
C25 O6 C24 O5 0.6(4) .
C25 O6 C24 C23 -178.8(3) .
C22 C23 C24 O5 -21.6(4) .
Ir1 C23 C24 O5 92.0(3) .
C22 C23 C24 O6 157.8(2) .
Ir1 C23 C24 O6 -88.5(2) .
C27 O8 C26 O7 -3.8(4) .
C27 O8 C26 C22 169.4(2) .
C17 C22 C26 O7 -131.7(3) .
C28 C22 C26 O7 -10.6(4) .
C23 C22 C26 O7 112.1(3) .
C17 C22 C26 O8 55.4(3) .
C28 C22 C26 O8 176.5(2) .
C23 C22 C26 O8 -60.8(3) .
Ir1 O9 C28 C29 -166.42(16) .
Ir1 O9 C28 C22 4.4(2) .
C17 C22 C28 O9 -75.0(2) .
C26 C22 C28 O9 155.6(2) .
C23 C22 C28 O9 31.9(3) .
C17 C22 C28 C29 94.5(3) .
C26 C22 C28 C29 -34.9(3) .
C23 C22 C28 C29 -158.6(2) .
O9 C28 C29 C30 161.8(2) .
C22 C28 C29 C30 -7.5(4) .
O9 C28 C29 C34 -14.0(3) .
C22 C28 C29 C34 176.7(2) .
C34 C29 C30 C31 -3.0(4) .
C28 C29 C30 C31 -178.8(2) .
C29 C30 C31 C32 1.0(4) .
C35 O10 C32 C31 6.9(4) .
C35 O10 C32 C33 -172.9(3) .
C30 C31 C32 O10 -177.8(2) .
C30 C31 C32 C33 2.0(4) .
O10 C32 C33 C34 176.9(3) .
C31 C32 C33 C34 -2.9(4) .
C32 C33 C34 C29 0.8(5) .
C30 C29 C34 C33 2.1(4) .
C28 C29 C34 C33 178.1(3) .
C3 N2 B1 N6 -120.2(3) .
N1 N2 B1 N6 58.8(3) .
C3 N2 B1 N4 122.0(3) .
N1 N2 B1 N4 -59.0(3) .
C13 N6 B1 N2 137.2(2) .
N5 N6 B1 N2 -66.9(3) .
C13 N6 B1 N4 -103.3(3) .
N5 N6 B1 N4 52.7(3) .
C8 N4 B1 N2 -137.2(2) .
N3 N4 B1 N2 60.2(2) .
C8 N4 B1 N6 103.3(2) .
N3 N4 B1 N6 -59.4(2) .
C36 Cl2 C36 Cl1 -112.4(9) 2_666
Cl2 Cl2 C36 Cl1 -112.4(9) 2_666
